data_7115742
loop_
_publ_author_name
'Virginie Bereau'
'Carine Duhayon'
'Jean-Pascal Sutter'

_publ_section_title
;
 Supramolecular control over recognition and efficient detection of picric
 acid
;
_journal_name_full Chem.Commun.
_journal_page_first 12061
_journal_paper_doi 10.1039/C4cc05888G
_journal_volume 50
_journal_year 2014
_chemical_formula_moiety 'C34 H30 Al2 N4 O8, 6(C H4 O), 2(N O3)'
_chemical_formula_sum 'C40 H54 Al2 N6 O20'
_chemical_formula_weight 992.86
_space_group_IT_number 2
_symmetry_cell_setting triclinic
_symmetry_space_group_name_Hall '-P 1'
_symmetry_space_group_name_H-M 'P -1'
_atom_sites_solution_hydrogens difmap
_atom_sites_solution_primary other
_cell_angle_alpha 74.397(7)
_cell_angle_beta 88.276(7)
_cell_angle_gamma 70.465(6)
_cell_formula_units_Z 1
_cell_length_a 9.3142(15)
_cell_length_b 11.3130(17)
_cell_length_c 11.6842(19)
_cell_measurement_reflns_used 2154
_cell_measurement_temperature 100
_cell_measurement_theta_max 24
_cell_measurement_theta_min 3
_cell_volume 1115.1(3)
_computing_cell_refinement 'Apex2 (Bruker AXS, 2006)'
_computing_data_collection 'Apex2 (Bruker AXS, 2006)'
_computing_data_reduction 'Apex2 (Bruker AXS, 2006)'
_computing_molecular_graphics 'CAMERON (Watkin et al., 1996)'
_computing_publication_material 'CRYSTALS (Betteridge et al., 2003)'
_computing_structure_refinement 'CRYSTALS (Betteridge et al., 2003)'
_computing_structure_solution 'Superflip (Palatinus & Chapuis, 2007)'
_diffrn_ambient_temperature 100
_diffrn_measured_fraction_theta_full 0.981
_diffrn_measured_fraction_theta_max 0.975
_diffrn_measurement_device Area
_diffrn_measurement_device_type 'Bruker Kappa Apex2'
_diffrn_measurement_method '\f & \w scans'
_diffrn_radiation_monochromator graphite
_diffrn_radiation_type 'Mo K\a'
_diffrn_radiation_wavelength 0.71073
_diffrn_reflns_av_R_equivalents 0.062
_diffrn_reflns_limit_h_max 11
_diffrn_reflns_limit_h_min -11
_diffrn_reflns_limit_k_max 13
_diffrn_reflns_limit_k_min -13
_diffrn_reflns_limit_l_max 14
_diffrn_reflns_limit_l_min -14
_diffrn_reflns_number 15596
_diffrn_reflns_theta_full 25.059
_diffrn_reflns_theta_max 25.571
_diffrn_reflns_theta_min 1.814
_diffrn_standards_number 0
_exptl_absorpt_coefficient_mu 0.154
_exptl_absorpt_correction_T_max 1.00
_exptl_absorpt_correction_T_min 0.90
_exptl_absorpt_correction_type multi-scan
_exptl_absorpt_process_details 'Blessing, acta cryst. (1995), a51, 33-38'
_exptl_crystal_colour orange
_exptl_crystal_density_diffrn 1.478
_exptl_crystal_density_method 'not measured'
_exptl_crystal_description planar
_exptl_crystal_F_000 522
_exptl_crystal_size_max 0.200
_exptl_crystal_size_mid 0.150
_exptl_crystal_size_min 0.020
_refine_diff_density_max 0.98
_refine_diff_density_min -0.59
_refine_ls_extinction_method None
_refine_ls_goodness_of_fit_ref 1.1292
_refine_ls_hydrogen_treatment constr
_refine_ls_matrix_type full
_refine_ls_number_parameters 307
_refine_ls_number_reflns 2511
_refine_ls_number_restraints 0
_refine_ls_R_factor_all 0.1132
_refine_ls_R_factor_gt 0.0643
_refine_ls_shift/su_max 0.0002538
_refine_ls_shift/su_mean 0.0000219
_refine_ls_structure_factor_coef F
_refine_ls_weighting_details
;
 Method, part 1, Chebychev polynomial, (Watkin, 1994, Prince, 1982) 
 [weight] = 1.0/[A~0~*T~0~(x)+A~1~*T~1~(x) ... +A~n-1~]*T~n-1~(x)] 
 where A~i~ are the Chebychev coefficients listed below and x= Fcalc/Fmax 
 Method = Robust Weighting (Prince, 1982) 
 W = [weight] * [1-(deltaF/6*sigmaF)^2^]^2^ 
 A~i~ are: 
 0.378 0.346 0.170 
;
_refine_ls_weighting_scheme calc
_refine_ls_wR_factor_all 0.1191
_refine_ls_wR_factor_gt 0.0652
_refine_ls_wR_factor_ref 0.0652
_reflns_limit_h_max 11
_reflns_limit_h_min -11
_reflns_limit_k_max 13
_reflns_limit_k_min -12
_reflns_limit_l_max 14
_reflns_limit_l_min 0
_reflns_number_gt 2511
_reflns_number_total 4085
_reflns_threshold_expression I>2.0\s(I)
_oxford_refine_ls_r_factor_ref 0.0643
_oxford_reflns_number_all 4074
_oxford_reflns_threshold_expression_ref I>2.0\s(I)
_cod_data_source_file c4cc05888g2.cif
_cod_data_source_block 1a
_cod_depositor_comments
;
The following automatic conversions were performed:

'_atom_sites_solution_primary' value 'Other' changed to 'other'
according to the built-in table from CIF Core dictionary named
'cif_core.dic' version 2.4.1 from 2010-06-29.

Automatic conversion script
Id: cif_fix_values 2827 2014-09-09 07:05:25Z andrius 
;
_cod_original_sg_symbol_H-M 'P -1 '
_cod_database_code 7115742

loop_
_symmetry_equiv_pos_as_xyz
x,y,z
-x,-y,-z

loop_
_atom_site_label
_atom_site_type_symbol
_atom_site_fract_x
_atom_site_fract_y
_atom_site_fract_z
_atom_site_U_iso_or_equiv
_atom_site_occupancy
_atom_site_adp_type
_atom_site_refinement_flags_posn
Al1 Al 0.84912(13) 0.72275(12) 0.91294(12) 0.0139 1.0000 Uani .
C1 C 0.7543(5) 0.5992(4) 0.7610(4) 0.0169 1.0000 Uani .
C2 C 0.7954(5) 0.5044(4) 0.6968(4) 0.0195 1.0000 Uani .
C3 C 0.6881(5) 0.4813(4) 0.6374(4) 0.0215 1.0000 Uani .
C4 C 0.5322(5) 0.5499(4) 0.6382(4) 0.0228 1.0000 Uani .
C5 C 0.4890(5) 0.6427(4) 0.6998(4) 0.0200 1.0000 Uani .
C6 C 0.5956(5) 0.6711(4) 0.7602(4) 0.0157 1.0000 Uani .
C7 C 0.5403(5) 0.7713(4) 0.8193(4) 0.0159 1.0000 Uani .
C8 C 0.5547(4) 0.9083(4) 0.9359(4) 0.0140 1.0000 Uani .
C9 C 0.6538(4) 0.9229(3) 1.0151(4) 0.0125 1.0000 Uani .
C10 C 0.4022(4) 0.9878(4) 0.9193(4) 0.0159 1.0000 Uani .
C11 C 0.9146(4) 0.8633(4) 1.0723(4) 0.0156 1.0000 Uani .
C12 C 1.0755(4) 0.7959(4) 1.0735(4) 0.0151 1.0000 Uani .
C13 C 1.1728(5) 0.8321(4) 1.1365(4) 0.0179 1.0000 Uani .
C14 C 1.3282(5) 0.7758(4) 1.1411(4) 0.0206 1.0000 Uani .
C15 C 1.3909(5) 0.6794(4) 1.0816(4) 0.0199 1.0000 Uani .
C16 C 1.2994(4) 0.6423(4) 1.0194(4) 0.0170 1.0000 Uani .
C17 C 1.1398(4) 0.6983(4) 1.0135(4) 0.0146 1.0000 Uani .
C18 C 0.2832(7) 1.3233(6) 0.6751(6) 0.0510 1.0000 Uani .
C20 C 0.5845(6) 1.0823(5) 0.5955(5) 0.0408 1.0000 Uani .
N1 N 0.6231(3) 0.8094(3) 0.8778(3) 0.0133 1.0000 Uani .
N2 N 0.8088(4) 0.8434(3) 1.0186(3) 0.0141 1.0000 Uani .
N3 N 1.1717(4) 0.9449(4) 0.6687(4) 0.0270 1.0000 Uani .
O1 O 0.8614(3) 0.6184(3) 0.8167(3) 0.0196 1.0000 Uani .
O2 O 1.0548(3) 0.6594(3) 0.9524(3) 0.0166 1.0000 Uani .
O3 O 0.8740(3) 0.8607(3) 0.7865(3) 0.0212 1.0000 Uani .
O4 O 0.8114(3) 0.5940(3) 1.0449(3) 0.0170 1.0000 Uani .
O5 O 1.1367(4) 0.9130(3) 0.7713(3) 0.0308 1.0000 Uani .
O6 O 1.1340(4) 0.9023(4) 0.5885(3) 0.0417 1.0000 Uani .
O7 O 1.2517(4) 1.0182(3) 0.6405(3) 0.0348 1.0000 Uani .
O8 O 0.6866(4) 0.9566(4) 0.5980(3) 0.0414 1.0000 Uani .
O9 O 0.1920(5) 1.4095(4) 0.7293(3) 0.0495 1.0000 Uani .
O10 O 1.1207(6) 0.6565(4) 0.5954(4) 0.0748 1.0000 Uani .
C19 C 0.9990(8) 0.6984(8) 0.5118(7) 0.0698 1.0000 Uani .
H21 H 0.8980 0.4577 0.6961 0.0229 1.0000 Uiso R
H31 H 0.7190 0.4182 0.5958 0.0258 1.0000 Uiso R
H41 H 0.4596 0.5322 0.5984 0.0265 1.0000 Uiso R
H51 H 0.3852 0.6884 0.7012 0.0248 1.0000 Uiso R
H71 H 0.4351 0.8120 0.8141 0.0188 1.0000 Uiso R
H101 H 0.3382 0.9786 0.8656 0.0187 1.0000 Uiso R
H111 H 0.8849 0.9265 1.1140 0.0187 1.0000 Uiso R
H131 H 1.1298 0.8951 1.1762 0.0205 1.0000 Uiso R
H141 H 1.3918 0.7998 1.1838 0.0249 1.0000 Uiso R
H151 H 1.4956 0.6403 1.0844 0.0239 1.0000 Uiso R
H161 H 1.3426 0.5803 0.9787 0.0199 1.0000 Uiso R
H202 H 0.5268 1.0759 0.6657 0.0619 1.0000 Uiso R
H201 H 0.5159 1.1172 0.5257 0.0620 1.0000 Uiso R
H203 H 0.6447 1.1370 0.5969 0.0622 1.0000 Uiso R
H181 H 0.2498 1.3504 0.5912 0.0792 1.0000 Uiso R
H183 H 0.2759 1.2376 0.7116 0.0792 1.0000 Uiso R
H182 H 0.3883 1.3198 0.6837 0.0794 1.0000 Uiso R
H33 H 0.8192 0.8968 0.7245 0.0318 1.0000 Uiso R
H43 H 0.8529 0.5186 1.0443 0.0251 1.0000 Uiso R
H42 H 0.8117 0.6006 1.1133 0.0253 1.0000 Uiso R
H32 H 0.9590 0.8665 0.7837 0.0322 1.0000 Uiso R
H91 H 0.1808 1.4819 0.6821 0.0749 1.0000 Uiso R
H102 H 1.1241 0.7210 0.6125 0.1138 1.0000 Uiso R
H81 H 0.7274 0.9758 0.5334 0.0644 1.0000 Uiso R
H192 H 1.0106 0.7680 0.4432 0.1115 1.0000 Uiso R
H191 H 0.9030 0.7325 0.5494 0.1112 1.0000 Uiso R
H193 H 0.9958 0.6238 0.4837 0.1114 1.0000 Uiso R

loop_
_atom_site_aniso_label
_atom_site_aniso_U_11
_atom_site_aniso_U_22
_atom_site_aniso_U_33
_atom_site_aniso_U_23
_atom_site_aniso_U_13
_atom_site_aniso_U_12
Al1 0.0084(6) 0.0104(6) 0.0247(7) -0.0104(5) 0.0055(5) -0.0017(4)
C1 0.016(2) 0.014(2) 0.024(2) -0.0114(18) 0.0049(18) -0.0050(17)
C2 0.020(2) 0.015(2) 0.026(2) -0.0120(18) 0.0086(18) -0.0048(17)
C3 0.026(2) 0.016(2) 0.027(2) -0.0139(19) 0.0093(19) -0.0056(18)
C4 0.028(2) 0.020(2) 0.025(2) -0.0115(19) -0.0036(19) -0.0084(19)
C5 0.015(2) 0.019(2) 0.025(2) -0.0105(19) 0.0029(18) -0.0017(17)
C6 0.017(2) 0.012(2) 0.018(2) -0.0060(17) 0.0038(17) -0.0035(16)
C7 0.014(2) 0.013(2) 0.020(2) -0.0059(17) 0.0053(17) -0.0040(16)
C8 0.0143(19) 0.0093(19) 0.020(2) -0.0071(16) 0.0081(17) -0.0038(16)
C9 0.0128(18) 0.0058(18) 0.019(2) -0.0036(16) 0.0025(17) -0.0037(15)
C10 0.0117(19) 0.016(2) 0.022(2) -0.0094(17) 0.0058(17) -0.0047(16)
C11 0.015(2) 0.0108(19) 0.021(2) -0.0084(17) 0.0035(18) -0.0014(16)
C12 0.011(2) 0.011(2) 0.024(2) -0.0061(17) 0.0067(17) -0.0034(16)
C13 0.016(2) 0.015(2) 0.025(2) -0.0101(18) 0.0048(18) -0.0059(17)
C14 0.017(2) 0.017(2) 0.029(3) -0.0050(19) -0.0003(19) -0.0093(17)
C15 0.016(2) 0.014(2) 0.028(3) -0.0046(18) 0.0050(19) -0.0047(17)
C16 0.016(2) 0.012(2) 0.024(2) -0.0067(17) 0.0050(17) -0.0043(16)
C17 0.014(2) 0.0107(19) 0.021(2) -0.0058(17) 0.0024(17) -0.0057(16)
C18 0.053(4) 0.035(3) 0.054(4) -0.011(3) 0.009(3) -0.003(3)
C20 0.039(3) 0.047(3) 0.033(3) -0.009(3) -0.001(2) -0.011(3)
N1 0.0086(16) 0.0091(16) 0.0205(19) -0.0065(14) 0.0027(14) 0.0010(13)
N2 0.0098(16) 0.0086(16) 0.0230(19) -0.0064(14) 0.0061(14) -0.0010(13)
N3 0.0169(19) 0.027(2) 0.034(3) -0.0081(19) -0.0040(17) -0.0040(16)
O1 0.0131(14) 0.0175(15) 0.0327(18) -0.0186(14) 0.0050(13) -0.0021(12)
O2 0.0107(13) 0.0119(14) 0.0292(17) -0.0096(12) 0.0039(12) -0.0035(11)
O3 0.0184(15) 0.0197(16) 0.0270(17) -0.0094(13) 0.0066(13) -0.0065(12)
O4 0.0125(14) 0.0117(14) 0.0271(17) -0.0091(12) 0.0054(12) -0.0021(11)
O5 0.0315(19) 0.037(2) 0.031(2) -0.0141(16) 0.0129(15) -0.0178(16)
O6 0.046(2) 0.044(2) 0.036(2) -0.0077(18) 0.0020(18) -0.0201(19)
O7 0.0290(18) 0.0344(19) 0.044(2) -0.0040(16) 0.0049(16) -0.0198(16)
O8 0.044(2) 0.045(2) 0.030(2) -0.0057(17) 0.0043(17) -0.0126(18)
O9 0.082(3) 0.027(2) 0.033(2) -0.0075(17) 0.011(2) -0.011(2)
O10 0.100(4) 0.029(2) 0.086(4) -0.012(2) -0.057(3) -0.007(2)
C19 0.045(4) 0.065(5) 0.098(6) -0.029(4) 0.009(4) -0.011(3)

loop_
_atom_type_symbol
_atom_type_scat_dispersion_real
_atom_type_scat_dispersion_imag
_atom_type_scat_Cromer_Mann_a1
_atom_type_scat_Cromer_Mann_b1
_atom_type_scat_Cromer_Mann_a2
_atom_type_scat_Cromer_Mann_b2
_atom_type_scat_Cromer_Mann_a3
_atom_type_scat_Cromer_Mann_b3
_atom_type_scat_Cromer_Mann_a4
_atom_type_scat_Cromer_Mann_b4
_atom_type_scat_Cromer_Mann_c
_atom_type_scat_source
C 0.0033 0.0016 2.3100 20.8439 1.0200 10.2075 1.5886 0.5687 0.8650 51.6512 0.2156 'International Tables Vol C 4.2.6.8 and 6.1.1.4'
H 0.0000 0.0000 0.4930 10.5109 0.3229 26.1257 0.1402 3.1424 0.0408 57.7998 0.0030 'International Tables Vol C 4.2.6.8 and 6.1.1.4'
N 0.0061 0.0033 12.2126 0.0057 3.1322 9.8933 2.0125 28.9975 1.1663 0.5826 -11.5290 'International Tables Vol C 4.2.6.8 and 6.1.1.4'
O 0.0106 0.0060 3.0485 13.2771 2.2868 5.7011 1.5463 0.3239 0.8670 32.9089 0.2508 'International Tables Vol C 4.2.6.8 and 6.1.1.4'
Al 0.0645 0.0514 6.4202 3.0387 1.9002 0.7426 1.5936 31.5472 1.9646 85.0886 1.1151 'International Tables Vol C 4.2.6.8 and 6.1.1.4'

loop_
_geom_angle_atom_site_label_1
_geom_angle_site_symmetry_1
_geom_angle_atom_site_label_2
_geom_angle_atom_site_label_3
_geom_angle_site_symmetry_3
_geom_angle
_geom_angle_publ_flag
N1 . Al1 N2 . 80.88(14) yes
N1 . Al1 O1 . 92.61(14) yes
N2 . Al1 O1 . 173.29(14) yes
N1 . Al1 O2 . 173.23(15) yes
N2 . Al1 O2 . 92.61(13) yes
O1 . Al1 O2 . 93.95(13) yes
N1 . Al1 O3 . 87.67(14) yes
N2 . Al1 O3 . 88.05(14) yes
O1 . Al1 O3 . 93.35(14) yes
O2 . Al1 O3 . 90.24(14) yes
N1 . Al1 O4 . 89.09(13) yes
N2 . Al1 O4 . 88.21(14) yes
O1 . Al1 O4 . 90.05(14) yes
O2 . Al1 O4 . 92.61(13) yes
O3 . Al1 O4 . 175.40(14) yes
C2 . C1 C6 . 117.3(4) yes
C2 . C1 O1 . 119.5(4) yes
C6 . C1 O1 . 123.2(4) yes
C1 . C2 C3 . 121.6(4) yes
C1 . C2 H21 . 118.0 no
C3 . C2 H21 . 120.4 no
C2 . C3 C4 . 121.3(4) yes
C2 . C3 H31 . 119.4 no
C4 . C3 H31 . 119.2 no
C3 . C4 C5 . 118.4(4) yes
C3 . C4 H41 . 120.6 no
C5 . C4 H41 . 121.0 no
C4 . C5 C6 . 122.2(4) yes
C4 . C5 H51 . 118.9 no
C6 . C5 H51 . 119.0 no
C1 . C6 C5 . 119.2(4) yes
C1 . C6 C7 . 122.5(4) yes
C5 . C6 C7 . 118.2(4) yes
C6 . C7 N1 . 125.8(4) yes
C6 . C7 H71 . 116.1 no
N1 . C7 H71 . 118.2 no
C9 . C8 C10 . 119.9(4) yes
C9 . C8 N1 . 115.0(3) yes
C10 . C8 N1 . 125.1(4) yes
C8 . C9 C10 2_677 119.9(4) yes
C8 . C9 N2 . 115.0(3) yes
C10 2_677 C9 N2 . 125.1(4) yes
C8 . C10 C9 2_677 120.2(4) yes
C8 . C10 H101 . 119.2 no
C9 2_677 C10 H101 . 120.6 no
C12 . C11 N2 . 125.4(4) yes
C12 . C11 H111 . 116.6 no
N2 . C11 H111 . 118.0 no
C11 . C12 C13 . 117.0(4) yes
C11 . C12 C17 . 123.7(4) yes
C13 . C12 C17 . 119.3(4) yes
C12 . C13 C14 . 121.6(4) yes
C12 . C13 H131 . 118.7 no
C14 . C13 H131 . 119.6 no
C13 . C14 C15 . 118.7(4) yes
C13 . C14 H141 . 121.0 no
C15 . C14 H141 . 120.3 no
C14 . C15 C16 . 121.1(4) yes
C14 . C15 H151 . 119.6 no
C16 . C15 H151 . 119.4 no
C15 . C16 C17 . 121.3(4) yes
C15 . C16 H161 . 120.1 no
C17 . C16 H161 . 118.6 no
C12 . C17 C16 . 117.9(4) yes
C12 . C17 O2 . 122.6(4) yes
C16 . C17 O2 . 119.5(4) yes
O9 . C18 H181 . 109.2 no
O9 . C18 H183 . 109.1 no
H181 . C18 H183 . 109.2 no
O9 . C18 H182 . 109.6 no
H181 . C18 H182 . 109.8 no
H183 . C18 H182 . 109.8 no
O8 . C20 H202 . 108.9 no
O8 . C20 H201 . 110.3 no
H202 . C20 H201 . 109.6 no
O8 . C20 H203 . 107.7 no
H202 . C20 H203 . 109.2 no
H201 . C20 H203 . 111.1 no
C8 . N1 Al1 . 114.5(3) yes
C8 . N1 C7 . 120.8(3) yes
Al1 . N1 C7 . 124.2(3) yes
C9 . N2 Al1 . 114.4(3) yes
C9 . N2 C11 . 120.6(3) yes
Al1 . N2 C11 . 124.2(3) yes
O5 . N3 O6 . 121.3(4) yes
O5 . N3 O7 . 120.7(4) yes
O6 . N3 O7 . 117.9(4) yes
C1 . O1 Al1 . 131.0(3) yes
C17 . O2 Al1 . 130.8(3) yes
Al1 . O3 H33 . 125.2 no
Al1 . O3 H32 . 115.8 no
H33 . O3 H32 . 115.6 no
Al1 . O4 H43 . 115.5 no
Al1 . O4 H42 . 121.2 no
H43 . O4 H42 . 110.5 no
C20 . O8 H81 . 99.1 no
C18 . O9 H91 . 104.4 no
C19 . O10 H102 . 107.0 no
O10 . C19 H192 . 109.8 no
O10 . C19 H191 . 109.0 no
H192 . C19 H191 . 109.8 no
O10 . C19 H193 . 109.6 no
H192 . C19 H193 . 109.6 no
H191 . C19 H193 . 109.0 no

loop_
_geom_bond_atom_site_label_1
_geom_bond_atom_site_label_2
_geom_bond_site_symmetry_2
_geom_bond_distance
_geom_bond_publ_flag
Al1 N1 . 2.004(3) yes
Al1 N2 . 2.015(3) yes
Al1 O1 . 1.813(3) yes
Al1 O2 . 1.831(3) yes
Al1 O3 . 1.911(3) yes
Al1 O4 . 1.930(3) yes
C1 C2 . 1.414(5) yes
C1 C6 . 1.428(5) yes
C1 O1 . 1.314(5) yes
C2 C3 . 1.364(6) yes
C2 H21 . 0.925 no
C3 C4 . 1.400(6) yes
C3 H31 . 0.933 no
C4 C5 . 1.373(6) yes
C4 H41 . 0.935 no
C5 C6 . 1.402(6) yes
C5 H51 . 0.934 no
C6 C7 . 1.426(5) yes
C7 N1 . 1.289(5) yes
C7 H71 . 0.928 no
C8 C9 . 1.405(6) yes
C8 C10 . 1.390(5) yes
C8 N1 . 1.423(5) yes
C9 C10 2_677 1.385(5) yes
C9 N2 . 1.418(5) yes
C10 H101 . 0.927 no
C11 C12 . 1.435(5) yes
C11 N2 . 1.296(5) yes
C11 H111 . 0.933 no
C12 C13 . 1.407(6) yes
C12 C17 . 1.421(5) yes
C13 C14 . 1.368(6) yes
C13 H131 . 0.928 no
C14 C15 . 1.404(6) yes
C14 H141 . 0.934 no
C15 C16 . 1.368(6) yes
C15 H151 . 0.924 no
C16 C17 . 1.404(5) yes
C16 H161 . 0.927 no
C17 O2 . 1.328(5) yes
C18 O9 . 1.348(7) yes
C18 H181 . 0.973 no
C18 H183 . 0.973 no
C18 H182 . 0.974 no
C20 O8 . 1.415(7) yes
C20 H202 . 0.967 no
C20 H201 . 0.959 no
C20 H203 . 0.967 no
N3 O5 . 1.223(5) yes
N3 O6 . 1.269(5) yes
N3 O7 . 1.266(5) yes
O3 H33 . 0.822 no
O3 H32 . 0.815 no
O4 H43 . 0.812 no
O4 H42 . 0.822 no
O8 H81 . 0.843 no
O9 H91 . 0.830 no
O10 C19 . 1.387(8) yes
O10 H102 . 0.817 no
C19 H192 . 0.993 no
C19 H191 . 0.989 no
C19 H193 . 0.993 no

loop_
_geom_hbond_atom_site_label_D
_geom_hbond_atom_site_label_H
_geom_hbond_atom_site_label_A
_geom_hbond_site_symmetry_A
_geom_hbond_angle_DHA
_geom_hbond_distance_DH
_geom_hbond_distance_HA
_geom_hbond_distance_DA
_geom_hbond_publ_flag
C11 H111 O5 2_777 168.10(12) 0.933 2.487 3.406(7) yes
O3 H33 O8 . 171.22(15) 0.822 1.784 2.599(7) yes
O4 H43 O2 2_767 177.83(12) 0.812 1.897 2.708(7) yes
O4 H42 O9 2_677 170.96(15) 0.822 1.812 2.627(7) yes
O3 H32 O5 . 169.58(13) 0.815 1.887 2.693(7) yes
O9 H91 O10 1_465 167.8(2) 0.830 1.860 2.677(7) yes
O10 H102 O6 . 158.68(17) 0.817 2.027 2.804(7) yes
O8 H81 N3 2_776 174.27(12) 0.843 2.560 3.400(7) yes
O8 H81 O6 2_776 149.62(13) 0.843 2.370 3.127(7) yes
O8 H81 O7 2_776 150.68(14) 0.843 2.020 2.786(7) yes
